data_7110959
loop_
_publ_author_name
'Tulloch, Arran A. D.'
'Danopoulos, Andreas A.'
'Cafferkey, Sean M.'
'Kleinhenz, Sven'
'Hursthouse, Michael B.'
'Tooze, Robert P.'

_publ_section_title
;
 Pyridine functionalised N-heterocyclic carbene complexes of palladium
;
_journal_issue 14
_journal_name_full 'Chemical Communications'
_journal_page_first 1247
_journal_paper_doi 10.1039/b002645j
_journal_year 2000
_chemical_formula_sum 'C19 H22 Br N3 Pd'
_chemical_formula_weight 478.71
_chemical_name_systematic
; 
(3-mesityl-1-(2-picolyl)-imidazolin-2-ylidene) palladium methyl bromide
;
_space_group_IT_number 148
_symmetry_cell_setting hexagonal
_symmetry_space_group_name_Hall '-R 3'
_symmetry_space_group_name_H-M 'R -3 :H'
_atom_sites_solution_hydrogens geom
_atom_sites_solution_primary direct
_atom_sites_solution_secondary difmap
_audit_creation_method SHELXL-97
_cell_angle_alpha 90.00
_cell_angle_beta 90.00
_cell_angle_gamma 120.00
_cell_formula_units_Z 18
_cell_length_a 24.521(4)
_cell_length_b 24.521(4)
_cell_length_c 20.201(4)
_cell_measurement_reflns_used 14346
_cell_measurement_temperature 150(2)
_cell_measurement_theta_max 26.373
_cell_measurement_theta_min 0.998
_cell_volume 10519(3)
_computing_cell_refinement 'DENZO and COLLECT'
_computing_data_collection
;
DENZO (Otwinowski and minor, 1997) Collect (Hooft, 1998)
;
_computing_data_reduction 'DENZO and COLLECT'
_computing_molecular_graphics 'ORTEP-3 (L.J.Farrugia 1997)'
_computing_publication_material 'PLATON (Spek, 1990)'
_computing_structure_refinement 'SHELXL-97 (Sheldrick, 1997)'
_computing_structure_solution 'SHELXS-97 (Sheldrick, 1990)'
_diffrn_ambient_temperature 150(2)
_diffrn_detector_area_resol_mean '9.091 pixels/mm'
_diffrn_measured_fraction_theta_full 0.997
_diffrn_measured_fraction_theta_max 0.997
_diffrn_measurement_device_type 'Enraf Nonius KappaCCD area detector'
_diffrn_measurement_method '\p and \q scans to fill Ewald sphere'
_diffrn_radiation_monochromator graphite
_diffrn_radiation_source 'Enraf Nonius FR591 rotating anode'
_diffrn_radiation_type MoK\a
_diffrn_radiation_wavelength 0.71073
_diffrn_reflns_av_R_equivalents 0.0467
_diffrn_reflns_av_sigmaI/netI 0.0440
_diffrn_reflns_limit_h_max 25
_diffrn_reflns_limit_h_min -30
_diffrn_reflns_limit_k_max 30
_diffrn_reflns_limit_k_min -28
_diffrn_reflns_limit_l_max 25
_diffrn_reflns_limit_l_min -19
_diffrn_reflns_number 25874
_diffrn_reflns_theta_full 26.37
_diffrn_reflns_theta_max 26.37
_diffrn_reflns_theta_min 1.39
_diffrn_standards_decay_% n/a
_diffrn_standards_interval_count n/a
_diffrn_standards_interval_time n/a
_diffrn_standards_number n/a
_exptl_absorpt_coefficient_mu 2.507
_exptl_absorpt_correction_T_max 1.033
_exptl_absorpt_correction_T_min 0.960
_exptl_absorpt_correction_type multi-scan
_exptl_absorpt_process_details 'Sortav (Blessing, 1995,1997) '
_exptl_crystal_colour colorless
_exptl_crystal_density_diffrn 1.360
_exptl_crystal_density_method 'not measured'
_exptl_crystal_description needle
_exptl_crystal_F_000 4284
_exptl_crystal_size_max 0.15
_exptl_crystal_size_mid 0.05
_exptl_crystal_size_min 0.05
_refine_diff_density_max 0.837
_refine_diff_density_min -0.714
_refine_diff_density_rms 0.105
_refine_ls_extinction_method none
_refine_ls_goodness_of_fit_ref 1.066
_refine_ls_hydrogen_treatment mixed
_refine_ls_matrix_type full
_refine_ls_number_parameters 217
_refine_ls_number_reflns 4782
_refine_ls_number_restraints 0
_refine_ls_restrained_S_all 1.066
_refine_ls_R_factor_all 0.0636
_refine_ls_R_factor_gt 0.0439
_refine_ls_shift/su_max 0.002
_refine_ls_shift/su_mean 0.000
_refine_ls_structure_factor_coef Fsqd
_refine_ls_weighting_details 'calc w=1/[\s^2^(Fo^2^)+(0.0605P)^2^+14.8281P] where P=(Fo^2^+2Fc^2^)/3'
_refine_ls_weighting_scheme calc
_refine_ls_wR_factor_gt 0.1072
_refine_ls_wR_factor_ref 0.1142
_reflns_number_gt 3712
_reflns_number_total 4782
_reflns_threshold_expression >2sigma(I)
_cod_data_source_file b002645jsup1.cif
_cod_data_source_block monomer
_cod_original_sg_symbol_H-M R-3
_cod_database_code 7110959

loop_
_symmetry_equiv_pos_as_xyz
'x, y, z'
'-y, x-y, z'
'-x+y, -x, z'
'x+2/3, y+1/3, z+1/3'
'-y+2/3, x-y+1/3, z+1/3'
'-x+y+2/3, -x+1/3, z+1/3'
'x+1/3, y+2/3, z+2/3'
'-y+1/3, x-y+2/3, z+2/3'
'-x+y+1/3, -x+2/3, z+2/3'
'-x, -y, -z'
'y, -x+y, -z'
'x-y, x, -z'
'-x+2/3, -y+1/3, -z+1/3'
'y+2/3, -x+y+1/3, -z+1/3'
'x-y+2/3, x+1/3, -z+1/3'
'-x+1/3, -y+2/3, -z+2/3'
'y+1/3, -x+y+2/3, -z+2/3'
'x-y+1/3, x+2/3, -z+2/3'

loop_
_atom_site_label
_atom_site_type_symbol
_atom_site_fract_x
_atom_site_fract_y
_atom_site_fract_z
_atom_site_U_iso_or_equiv
_atom_site_adp_type
_atom_site_occupancy
_atom_site_symmetry_multiplicity
_atom_site_calc_flag
_atom_site_refinement_flags
Pd1 Pd 0.687536(15) 0.055171(14) 0.058766(13) 0.04147(13) Uani 1 1 d .
Br1 Br 0.73625(2) 0.157731(19) 0.119130(19) 0.05435(16) Uani 1 1 d .
C1 C 0.65182(19) -0.02638(19) 0.01331(18) 0.0447(9) Uani 1 1 d .
C10 C 0.59517(15) 0.03999(15) 0.08000(14) 0.0267(7) Uani 1 1 d .
H10A H 0.5634 -0.0002 0.0609 0.040 Uiso 1 1 calc R
H10B H 0.5907 0.0742 0.0608 0.040 Uiso 1 1 calc R
H10C H 0.5892 0.0391 0.1281 0.040 Uiso 1 1 calc R
C5 C 0.7849(2) 0.05334(18) -0.03614(18) 0.0468(10) Uani 1 1 d .
N1 N 0.61038(16) -0.08649(15) 0.03003(17) 0.0469(8) Uani 1 1 d .
N2 N 0.67548(16) -0.03034(15) -0.04594(15) 0.0451(8) Uani 1 1 d .
N3 N 0.77887(16) 0.06978(15) 0.02662(15) 0.0474(8) Uani 1 1 d .
C3 C 0.6494(2) -0.0926(2) -0.0662(2) 0.0549(11) Uani 1 1 d .
H3A H 0.6585 -0.1073 -0.1058 0.066 Uiso 1 1 calc R
C9 C 0.8294(2) 0.0946(2) 0.0657(2) 0.0559(11) Uani 1 1 d .
H9A H 0.8252 0.1056 0.1097 0.067 Uiso 1 1 calc R
C2 C 0.6090(2) -0.1275(2) -0.0190(2) 0.0597(12) Uani 1 1 d .
H2A H 0.5839 -0.1721 -0.0188 0.072 Uiso 1 1 calc R
C4 C 0.7270(2) 0.0243(2) -0.07878(19) 0.0504(10) Uani 1 1 d .
H4A H 0.7141 0.0558 -0.0881 0.060 Uiso 1 1 calc R
H4B H 0.7366 0.0111 -0.1215 0.060 Uiso 1 1 calc R
C7 C 0.8941(2) 0.0898(3) -0.0191(2) 0.0761(16) Uani 1 1 d .
H7A H 0.9336 0.0970 -0.0350 0.091 Uiso 1 1 calc R
C8 C 0.8880(2) 0.1054(3) 0.0453(2) 0.0739(15) Uani 1 1 d .
H8A H 0.9229 0.1229 0.0747 0.089 Uiso 1 1 calc R
C6 C 0.8423(2) 0.0638(2) -0.0597(2) 0.0590(12) Uani 1 1 d .
H6A H 0.8458 0.0530 -0.1040 0.071 Uiso 1 1 calc R
C11 C 0.57525(19) -0.10626(18) 0.0903(2) 0.0461(10) Uani 1 1 d .
C12 C 0.6055(2) -0.10627(19) 0.1484(2) 0.0501(10) Uani 1 1 d .
C14 C 0.5075(2) -0.1414(2) 0.2075(2) 0.0527(11) Uani 1 1 d .
C13 C 0.5701(2) -0.1241(2) 0.2064(2) 0.0555(11) Uani 1 1 d .
H13A H 0.5900 -0.1244 0.2467 0.067 Uiso 1 1 calc R
C16 C 0.5113(2) -0.1256(2) 0.0888(2) 0.0557(11) Uani 1 1 d .
C15 C 0.4792(2) -0.1428(2) 0.1482(2) 0.0578(12) Uani 1 1 d .
H15A H 0.4355 -0.1562 0.1482 0.069 Uiso 1 1 calc R
C17 C 0.6745(2) -0.0872(3) 0.1503(3) 0.0699(14) Uani 1 1 d .
H17A H 0.6924 -0.0752 0.1057 0.105 Uiso 1 1 calc R
H17B H 0.6788 -0.1227 0.1660 0.105 Uiso 1 1 calc R
H17C H 0.6970 -0.0513 0.1803 0.105 Uiso 1 1 calc R
C18 C 0.4695(3) -0.1605(3) 0.2713(3) 0.0760(15) Uani 1 1 d .
H18A H 0.4969 -0.1568 0.3084 0.114 Uiso 1 1 calc R
H18B H 0.4351 -0.2042 0.2677 0.114 Uiso 1 1 calc R
H18C H 0.4520 -0.1328 0.2789 0.114 Uiso 1 1 calc R
C19 C 0.4787(3) -0.1259(3) 0.0251(3) 0.0796(15) Uani 1 1 d .
H19A H 0.5090 -0.1122 -0.0114 0.119 Uiso 1 1 calc R
H19B H 0.4621 -0.0971 0.0293 0.119 Uiso 1 1 calc R
H19C H 0.4441 -0.1686 0.0164 0.119 Uiso 1 1 calc R

loop_
_atom_site_aniso_label
_atom_site_aniso_U_11
_atom_site_aniso_U_22
_atom_site_aniso_U_33
_atom_site_aniso_U_23
_atom_site_aniso_U_13
_atom_site_aniso_U_12
Pd1 0.0510(2) 0.0377(2) 0.03037(18) -0.00383(12) 0.00422(12) 0.01816(15)
Br1 0.0678(3) 0.0403(3) 0.0381(2) -0.00660(16) 0.01362(19) 0.0145(2)
C1 0.048(2) 0.048(2) 0.040(2) -0.0049(18) -0.0039(18) 0.025(2)
C10 0.0372(19) 0.0215(16) 0.0164(14) -0.0020(12) -0.0014(13) 0.0108(15)
C5 0.062(3) 0.036(2) 0.035(2) -0.0010(17) 0.0065(19) 0.019(2)
N1 0.047(2) 0.0364(19) 0.052(2) -0.0086(15) -0.0015(16) 0.0167(16)
N2 0.052(2) 0.0437(19) 0.0357(17) -0.0093(14) -0.0025(15) 0.0209(17)
N3 0.054(2) 0.0431(19) 0.0355(17) -0.0063(14) 0.0064(16) 0.0168(17)
C3 0.062(3) 0.046(3) 0.052(3) -0.019(2) -0.010(2) 0.023(2)
C9 0.048(3) 0.060(3) 0.042(2) -0.018(2) 0.002(2) 0.013(2)
C2 0.063(3) 0.043(2) 0.061(3) -0.016(2) 0.000(2) 0.017(2)
C4 0.062(3) 0.055(3) 0.033(2) -0.0051(18) 0.0031(19) 0.028(2)
C7 0.051(3) 0.092(4) 0.065(3) -0.026(3) 0.013(2) 0.020(3)
C8 0.047(3) 0.093(4) 0.057(3) -0.024(3) 0.003(2) 0.016(3)
C6 0.064(3) 0.061(3) 0.042(2) -0.009(2) 0.014(2) 0.024(2)
C11 0.049(2) 0.033(2) 0.051(2) -0.0038(18) 0.003(2) 0.0167(19)
C12 0.046(2) 0.043(2) 0.061(3) 0.004(2) 0.001(2) 0.021(2)
C14 0.058(3) 0.044(2) 0.059(3) 0.002(2) 0.008(2) 0.028(2)
C13 0.062(3) 0.053(3) 0.055(3) 0.005(2) -0.002(2) 0.031(2)
C16 0.053(3) 0.049(3) 0.059(3) -0.003(2) 0.002(2) 0.020(2)
C15 0.044(2) 0.050(3) 0.074(3) 0.003(2) 0.009(2) 0.020(2)
C17 0.056(3) 0.082(4) 0.072(3) 0.012(3) -0.001(2) 0.035(3)
C18 0.087(4) 0.092(4) 0.067(3) 0.008(3) 0.022(3) 0.058(3)
C19 0.061(3) 0.098(4) 0.069(3) -0.009(3) -0.010(3) 0.032(3)

loop_
_atom_type_symbol
_atom_type_description
_atom_type_scat_dispersion_real
_atom_type_scat_dispersion_imag
_atom_type_scat_source
C C 0.0033 0.0016 'International Tables Vol C Tables 4.2.6.8 and 6.1.1.4'
H H 0.0000 0.0000 'International Tables Vol C Tables 4.2.6.8 and 6.1.1.4'
Br Br -0.2901 2.4595 'International Tables Vol C Tables 4.2.6.8 and 6.1.1.4'
Pd Pd -0.9988 1.0072 'International Tables Vol C Tables 4.2.6.8 and 6.1.1.4'
N N 0.0061 0.0033 'International Tables Vol C Tables 4.2.6.8 and 6.1.1.4'

loop_
_geom_angle_atom_site_label_1
_geom_angle_atom_site_label_2
_geom_angle_atom_site_label_3
_geom_angle
C1 Pd1 C10 91.27(15)
C1 Pd1 N3 85.79(14)
C10 Pd1 N3 174.21(11)
C1 Pd1 Br1 177.46(12)
C10 Pd1 Br1 90.51(8)
N3 Pd1 Br1 92.59(8)
N1 C1 N2 105.0(3)
N1 C1 Pd1 134.7(3)
N2 C1 Pd1 119.8(3)
N3 C5 C6 121.1(4)
N3 C5 C4 117.3(4)
C6 C5 C4 121.6(3)
C1 N1 C2 110.0(3)
C1 N1 C11 125.5(3)
C2 N1 C11 124.5(3)
C1 N2 C3 111.1(3)
C1 N2 C4 122.7(3)
C3 N2 C4 125.8(3)
C9 N3 C5 118.2(4)
C9 N3 Pd1 122.9(3)
C5 N3 Pd1 118.9(3)
C2 C3 N2 106.4(4)
N3 C9 C8 123.4(4)
C3 C2 N1 107.6(4)
N2 C4 C5 110.7(3)
C6 C7 C8 119.1(4)
C7 C8 C9 118.1(4)
C7 C6 C5 120.1(4)
C12 C11 C16 121.9(4)
C12 C11 N1 119.3(4)
C16 C11 N1 118.8(4)
C11 C12 C13 117.6(4)
C11 C12 C17 122.4(4)
C13 C12 C17 120.0(4)
C13 C14 C15 117.8(4)
C13 C14 C18 121.9(4)
C15 C14 C18 120.3(4)
C14 C13 C12 122.4(4)
C15 C16 C11 117.3(4)
C15 C16 C19 121.3(4)
C11 C16 C19 121.4(4)
C14 C15 C16 123.0(4)

loop_
_geom_bond_atom_site_label_1
_geom_bond_atom_site_label_2
_geom_bond_distance
Pd1 C1 1.964(4)
Pd1 C10 2.147(3)
Pd1 N3 2.183(3)
Pd1 Br1 2.4969(6)
C1 N1 1.350(5)
C1 N2 1.355(5)
C5 N3 1.360(5)
C5 C6 1.382(6)
C5 C4 1.501(6)
N1 C2 1.400(5)
N1 C11 1.429(5)
N2 C3 1.389(5)
N2 C4 1.462(5)
N3 C9 1.333(5)
C3 C2 1.331(6)
C9 C8 1.386(6)
C7 C6 1.372(7)
C7 C8 1.385(6)
C11 C12 1.388(6)
C11 C16 1.394(6)
C12 C13 1.393(6)
C12 C17 1.515(6)
C14 C13 1.373(6)
C14 C15 1.378(6)
C14 C18 1.520(6)
C16 C15 1.380(6)
C16 C19 1.512(7)

loop_
_geom_torsion_atom_site_label_1
_geom_torsion_atom_site_label_2
_geom_torsion_atom_site_label_3
_geom_torsion_atom_site_label_4
_geom_torsion
C10 Pd1 C1 N1 -54.9(4)
N3 Pd1 C1 N1 130.1(4)
Br1 Pd1 C1 N1 80(3)
C10 Pd1 C1 N2 134.3(3)
N3 Pd1 C1 N2 -40.7(3)
Br1 Pd1 C1 N2 -91(3)
N2 C1 N1 C2 0.4(5)
Pd1 C1 N1 C2 -171.3(4)
N2 C1 N1 C11 177.4(4)
Pd1 C1 N1 C11 5.7(7)
N1 C1 N2 C3 -0.4(4)
Pd1 C1 N2 C3 172.9(3)
N1 C1 N2 C4 -173.8(4)
Pd1 C1 N2 C4 -0.5(5)
C6 C5 N3 C9 -1.9(6)
C4 C5 N3 C9 178.8(4)
C6 C5 N3 Pd1 177.6(3)
C4 C5 N3 Pd1 -1.7(5)
C1 Pd1 N3 C9 -137.9(4)
C10 Pd1 N3 C9 162.5(11)
Br1 Pd1 N3 C9 40.1(3)
C1 Pd1 N3 C5 42.6(3)
C10 Pd1 N3 C5 -17.0(14)
Br1 Pd1 N3 C5 -139.3(3)
C1 N2 C3 C2 0.1(5)
C4 N2 C3 C2 173.3(4)
C5 N3 C9 C8 0.9(7)
Pd1 N3 C9 C8 -178.6(4)
N2 C3 C2 N1 0.1(5)
C1 N1 C2 C3 -0.4(5)
C11 N1 C2 C3 -177.4(4)
C1 N2 C4 C5 59.9(5)
C3 N2 C4 C5 -112.6(4)
N3 C5 C4 N2 -54.2(5)
C6 C5 C4 N2 126.5(4)
C6 C7 C8 C9 -0.9(9)
N3 C9 C8 C7 0.5(8)
C8 C7 C6 C5 -0.1(8)
N3 C5 C6 C7 1.6(7)
C4 C5 C6 C7 -179.2(5)
C1 N1 C11 C12 -75.1(5)
C2 N1 C11 C12 101.5(5)
C1 N1 C11 C16 105.5(5)
C2 N1 C11 C16 -78.0(5)
C16 C11 C12 C13 -2.4(6)
N1 C11 C12 C13 178.2(4)
C16 C11 C12 C17 178.2(4)
N1 C11 C12 C17 -1.2(6)
C15 C14 C13 C12 2.2(7)
C18 C14 C13 C12 -179.7(4)
C11 C12 C13 C14 0.1(6)
C17 C12 C13 C14 179.5(4)
C12 C11 C16 C15 2.2(6)
N1 C11 C16 C15 -178.3(4)
C12 C11 C16 C19 -179.5(4)
N1 C11 C16 C19 0.0(6)
C13 C14 C15 C16 -2.3(7)
C18 C14 C15 C16 179.5(4)
C11 C16 C15 C14 0.2(7)
C19 C16 C15 C14 -178.1(5)
